data_1506745
loop_
_publ_author_name
'Kubanek, Julia'
'Prusak, Anne C.'
'Snell, Terry W.'
'Giese, Rachel A.'
'Hardcastle, Kenneth I.'
'Fairchild, Craig R.'
'Aalbersberg, William'
'Raventos-Suarez, Carmen'
'Hay, Mark E.'

_publ_section_title
;
 Antineoplastic diterpene-benzoate macrolides from the Fijian red alga
 Callophycus serratus.
;
_journal_issue 23
_journal_name_full 'Organic letters'
_journal_page_first 5261
_journal_page_last 5264
_journal_paper_doi 10.1021/ol052121f
_journal_volume 7
_journal_year 2005
_chemical_formula_moiety 'C29 H45 Br3 O6'
_chemical_formula_sum 'C29 H45 Br3 O6'
_chemical_formula_weight 729.38
_chemical_name_systematic
; 
 ? 
;
_space_group_IT_number 19
_symmetry_cell_setting orthorhombic
_symmetry_space_group_name_Hall 'P 2ac 2ab'
_symmetry_space_group_name_H-M 'P 21 21 21'
_atom_sites_solution_hydrogens geom
_atom_sites_solution_primary direct
_atom_sites_solution_secondary difmap
_audit_creation_method SHELXL-97
_cell_angle_alpha 90.00
_cell_angle_beta 90.00
_cell_angle_gamma 90.00
_cell_formula_units_Z 4
_cell_length_a 13.7216(2)
_cell_length_b 14.7569(2)
_cell_length_c 15.8442(3)
_cell_measurement_reflns_used 9521
_cell_measurement_temperature 173(2)
_cell_measurement_theta_max 67.49
_cell_measurement_theta_min 2.79
_cell_volume 3208.26(9)
_computing_cell_refinement 'Bruker SMART'
_computing_data_collection 'Bruker SMART'
_computing_data_reduction 'Bruker SAINT'
_computing_molecular_graphics 'Bruker SHELXTL'
_computing_publication_material 'Bruker SHELXTL'
_computing_structure_refinement 'SHELXL-97 (Sheldrick, 1997)'
_computing_structure_solution 'SHELXS-97 (Sheldrick, 1990)'
_diffrn_ambient_temperature 173(2)
_diffrn_measured_fraction_theta_full 0.961
_diffrn_measured_fraction_theta_max 0.961
_diffrn_measurement_device_type 'CCD area detector'
_diffrn_measurement_method 'phi and omega scans'
_diffrn_radiation_monochromator graphite
_diffrn_radiation_source 'fine-focus sealed tube'
_diffrn_radiation_type CuK\a
_diffrn_radiation_wavelength 1.54178
_diffrn_reflns_av_R_equivalents 0.0455
_diffrn_reflns_av_sigmaI/netI 0.0432
_diffrn_reflns_limit_h_max 15
_diffrn_reflns_limit_h_min -16
_diffrn_reflns_limit_k_max 17
_diffrn_reflns_limit_k_min -15
_diffrn_reflns_limit_l_max 17
_diffrn_reflns_limit_l_min -18
_diffrn_reflns_number 17648
_diffrn_reflns_theta_full 67.48
_diffrn_reflns_theta_max 67.48
_diffrn_reflns_theta_min 4.09
_exptl_absorpt_coefficient_mu 4.970
_exptl_absorpt_correction_T_max 0.3080
_exptl_absorpt_correction_T_min 0.2035
_exptl_absorpt_correction_type multi-scan
_exptl_absorpt_process_details 'SADABS V2.10, Sheldrick 2003'
_exptl_crystal_colour colorless
_exptl_crystal_density_diffrn 1.510
_exptl_crystal_density_method 'not measured'
_exptl_crystal_description cube
_exptl_crystal_F_000 1488
_exptl_crystal_size_max 0.47
_exptl_crystal_size_mid 0.39
_exptl_crystal_size_min 0.31
_refine_diff_density_max 0.377
_refine_diff_density_min -0.654
_refine_diff_density_rms 0.085
_refine_ls_abs_structure_details 'Flack H D (1983), Acta Cryst. A39, 876-881'
_refine_ls_abs_structure_Flack 0.000(16)
_refine_ls_extinction_method none
_refine_ls_goodness_of_fit_ref 1.088
_refine_ls_hydrogen_treatment constr
_refine_ls_matrix_type full
_refine_ls_number_parameters 363
_refine_ls_number_reflns 5312
_refine_ls_number_restraints 2
_refine_ls_restrained_S_all 1.095
_refine_ls_R_factor_all 0.0338
_refine_ls_R_factor_gt 0.0322
_refine_ls_shift/su_max 0.081
_refine_ls_shift/su_mean 0.003
_refine_ls_structure_factor_coef Fsqd
_refine_ls_weighting_details 'calc w=1/[\s^2^(Fo^2^)+(0.0400P)^2^+1.3000P] where P=(Fo^2^+2Fc^2^)/3'
_refine_ls_weighting_scheme calc
_refine_ls_wR_factor_gt 0.0803
_refine_ls_wR_factor_ref 0.0812
_reflns_number_gt 5133
_reflns_number_total 5312
_reflns_threshold_expression >2sigma(I)
_cod_data_source_file ol052121fsi20050902_111938.cif
_cod_data_source_block 1
_cod_depositor_comments
;
The following automatic conversions were performed:

'_symmetry_cell_setting' value 'Orthorhombic' changed to
'orthorhombic' according to
/home/saulius/struct/CIF-dictionaries/cif_core.dic dictionary named
'cif_core.dic' version 2.4.1 from 2010-06-29.

Automatic conversion script
Id: cif_fix_values 1715 2011-07-08 13:25:40Z adriana 
;
_cod_original_sg_symbol_H-M P2(1)2(1)2(1)
_cod_database_code 1506745

loop_
_symmetry_equiv_pos_as_xyz
'x, y, z'
'-x+1/2, -y, z+1/2'
'-x, y+1/2, -z+1/2'
'x+1/2, -y+1/2, -z'

loop_
_atom_site_label
_atom_site_type_symbol
_atom_site_fract_x
_atom_site_fract_y
_atom_site_fract_z
_atom_site_U_iso_or_equiv
_atom_site_adp_type
_atom_site_occupancy
_atom_site_symmetry_multiplicity
_atom_site_calc_flag
_atom_site_refinement_flags
_atom_site_disorder_assembly
_atom_site_disorder_group
Br1 Br -0.00203(3) -0.12416(3) 0.22749(2) 0.03536(10) Uani 1 1 d . . .
Br2 Br 0.11393(3) -0.26864(3) 0.48060(3) 0.03881(10) Uani 1 1 d . . .
Br3 Br 0.21025(5) 0.11475(5) 0.59887(4) 0.04445(16) Uani 0.70 1 d P A 1
Br4 Br 0.25380(14) 0.31571(10) 0.57392(10) 0.0363(4) Uani 0.30 1 d P A 2
C1 C 0.2551(2) 0.2283(2) 0.35397(19) 0.0207(7) Uani 1 1 d . A .
C2 C 0.3254(2) 0.1689(2) 0.31072(19) 0.0191(7) Uani 1 1 d . . .
C3 C 0.3410(2) 0.0804(2) 0.33959(19) 0.0200(6) Uani 1 1 d . . .
H3 H 0.3111 0.0620 0.3909 0.024 Uiso 1 1 calc R . .
C4 C 0.3978(2) 0.0188(2) 0.29687(19) 0.0202(6) Uani 1 1 d . . .
C5 C 0.4117(2) -0.0774(2) 0.3273(2) 0.0243(7) Uani 1 1 d . . .
H5A H 0.4823 -0.0875 0.3361 0.029 Uiso 1 1 calc R . .
H5B H 0.3905 -0.1188 0.2816 0.029 Uiso 1 1 calc R . .
C6 C 0.3587(2) -0.1047(2) 0.4078(2) 0.0202(7) Uani 1 1 d . . .
C7 C 0.2708(2) -0.1687(2) 0.39655(19) 0.0195(6) Uani 1 1 d . . .
C8 C 0.1971(2) -0.1338(2) 0.33013(19) 0.0217(7) Uani 1 1 d . . .
H8A H 0.2346 -0.1103 0.2815 0.026 Uiso 1 1 calc R . .
H8B H 0.1589 -0.1864 0.3097 0.026 Uiso 1 1 calc R . .
C9 C 0.1248(2) -0.0600(2) 0.35748(19) 0.0205(7) Uani 1 1 d . . .
H9A H 0.0807 -0.0855 0.4009 0.025 Uiso 1 1 calc R . .
H9B H 0.1616 -0.0097 0.3838 0.025 Uiso 1 1 calc R . .
C10 C 0.0637(2) -0.0222(2) 0.28583(19) 0.0204(7) Uani 1 1 d . . .
H10 H 0.1090 0.0070 0.2445 0.024 Uiso 1 1 calc R . .
C11 C -0.0138(2) 0.0495(2) 0.31141(18) 0.0206(7) Uani 1 1 d . . .
C12 C 0.0389(3) 0.1348(2) 0.3453(2) 0.0263(7) Uani 1 1 d . . .
H12A H 0.1032 0.1386 0.3172 0.032 Uiso 1 1 calc R . .
H12B H 0.0009 0.1885 0.3276 0.032 Uiso 1 1 calc R . .
C13 C 0.0556(2) 0.1414(2) 0.4405(2) 0.0237(7) Uani 1 1 d . . .
H13A H -0.0069 0.1555 0.4688 0.028 Uiso 1 1 calc R . .
H13B H 0.0787 0.0821 0.4620 0.028 Uiso 1 1 calc R . .
C14 C 0.1299(2) 0.2140(2) 0.46253(19) 0.0206(7) Uani 1 1 d . A .
H14 H 0.1087 0.2732 0.4380 0.025 Uiso 1 1 calc R . .
C15 C 0.1512(2) 0.2262(2) 0.5570(2) 0.0266(7) Uani 1 1 d D . .
C16 C 0.3727(2) 0.1961(2) 0.23708(19) 0.0228(7) Uani 1 1 d . . .
H16 H 0.3644 0.2563 0.2170 0.027 Uiso 1 1 calc R . .
C17 C 0.4315(2) 0.1366(2) 0.1931(2) 0.0256(7) Uani 1 1 d . . .
H17 H 0.4639 0.1559 0.1433 0.031 Uiso 1 1 calc R . .
C18 C 0.4429(2) 0.0487(2) 0.2218(2) 0.0241(7) Uani 1 1 d . . .
C19 C 0.3944(2) -0.0811(2) 0.4832(2) 0.0229(7) Uani 1 1 d . . .
C20 C 0.3552(2) -0.1179(3) 0.5655(2) 0.0297(8) Uani 1 1 d . . .
H20A H 0.3162 -0.0703 0.5937 0.036 Uiso 1 1 calc R . .
H20B H 0.4106 -0.1332 0.6030 0.036 Uiso 1 1 calc R . .
C21 C 0.2922(3) -0.2018(2) 0.5533(2) 0.0287(8) Uani 1 1 d . . .
H21A H 0.3328 -0.2545 0.5372 0.034 Uiso 1 1 calc R . .
H21B H 0.2567 -0.2166 0.6059 0.034 Uiso 1 1 calc R . .
C22 C 0.2212(2) -0.1785(2) 0.4830(2) 0.0236(7) Uani 1 1 d . . .
H22 H 0.1916 -0.1184 0.4971 0.028 Uiso 1 1 calc R . .
C23 C 0.4780(2) -0.0150(2) 0.4955(2) 0.0320(8) Uani 1 1 d . . .
H23A H 0.5016 0.0055 0.4404 0.048 Uiso 1 1 calc R . .
H23B H 0.5311 -0.0452 0.5260 0.048 Uiso 1 1 calc R . .
H23C H 0.4553 0.0372 0.5283 0.048 Uiso 1 1 calc R . .
C24 C 0.3094(3) -0.2604(2) 0.3636(2) 0.0295(8) Uani 1 1 d . . .
H24A H 0.3578 -0.2845 0.4032 0.044 Uiso 1 1 calc R . .
H24B H 0.3397 -0.2517 0.3082 0.044 Uiso 1 1 calc R . .
H24C H 0.2552 -0.3033 0.3586 0.044 Uiso 1 1 calc R . .
C25 C -0.0761(3) 0.0795(3) 0.2366(2) 0.0297(8) Uani 1 1 d . . .
H25A H -0.1079 0.0265 0.2114 0.044 Uiso 1 1 calc R . .
H25B H -0.0346 0.1089 0.1943 0.044 Uiso 1 1 calc R . .
H25C H -0.1258 0.1224 0.2560 0.044 Uiso 1 1 calc R . .
C26 C 0.0553(3) 0.2507(3) 0.6078(2) 0.0338(9) Uani 1 1 d . A .
H26A H 0.0116 0.1981 0.6086 0.051 Uiso 1 1 calc R . .
H26B H 0.0224 0.3018 0.5804 0.051 Uiso 1 1 calc R . .
H26C H 0.0725 0.2673 0.6658 0.051 Uiso 1 1 calc R . .
C27A C 0.2220(5) 0.3095(5) 0.5705(6) 0.039(2) Uiso 0.70 1 d PD A 1
H27A H 0.2334 0.3182 0.6311 0.058 Uiso 0.70 1 calc PR A 1
H27B H 0.1923 0.3642 0.5468 0.058 Uiso 0.70 1 calc PR A 1
H27C H 0.2842 0.2976 0.5422 0.058 Uiso 0.70 1 calc PR A 1
C27B C 0.2011(12) 0.1534(9) 0.6045(10) 0.040 Uiso 0.30 1 d PD A 2
H27D H 0.2534 0.1278 0.5698 0.060 Uiso 0.30 1 calc PR A 2
H27E H 0.1541 0.1057 0.6187 0.060 Uiso 0.30 1 calc PR A 2
H27F H 0.2288 0.1784 0.6566 0.060 Uiso 0.30 1 calc PR A 2
C1S C 0.1868(3) 0.5471(4) 0.6838(3) 0.0600(14) Uani 1 1 d . . .
H1S1 H 0.1950 0.4864 0.7078 0.090 Uiso 1 1 calc R . .
H1S2 H 0.1600 0.5422 0.6266 0.090 Uiso 1 1 calc R . .
H1S3 H 0.1421 0.5823 0.7192 0.090 Uiso 1 1 calc R . .
C2S C 0.6898(3) 0.0126(3) 0.0568(3) 0.0444(10) Uani 1 1 d . . .
H2S1 H 0.7307 0.0424 0.0143 0.067 Uiso 1 1 calc R . .
H2S2 H 0.6974 -0.0532 0.0521 0.067 Uiso 1 1 calc R . .
H2S3 H 0.7097 0.0323 0.1132 0.067 Uiso 1 1 calc R . .
O1 O 0.22827(17) 0.30226(15) 0.33108(15) 0.0290(5) Uani 1 1 d . . .
O2 O 0.22082(16) 0.18655(15) 0.42384(13) 0.0224(5) Uani 1 1 d . . .
O3 O 0.49864(18) -0.01392(17) 0.18108(14) 0.0309(5) Uani 1 1 d . . .
H3A H 0.5252 0.0102 0.1389 0.046 Uiso 1 1 calc R . .
O12 O -0.07537(15) 0.01502(15) 0.37665(12) 0.0211(5) Uani 1 1 d . . .
H12 H -0.1144 -0.0228 0.3561 0.032 Uiso 1 1 calc R . .
O1S O 0.27770(17) 0.59088(19) 0.68050(16) 0.0368(6) Uani 1 1 d . . .
H1S H 0.2797 0.6317 0.7175 0.055 Uiso 1 1 calc R . .
O2S O 0.59101(18) 0.03617(19) 0.04313(14) 0.0363(6) Uani 1 1 d . . .
H2S H 0.5775 0.0301 -0.0083 0.054 Uiso 1 1 calc R . .

loop_
_atom_site_aniso_label
_atom_site_aniso_U_11
_atom_site_aniso_U_22
_atom_site_aniso_U_33
_atom_site_aniso_U_23
_atom_site_aniso_U_13
_atom_site_aniso_U_12
Br1 0.02622(18) 0.0395(2) 0.0404(2) -0.01783(17) -0.01105(18) 0.00137(16)
Br2 0.0361(2) 0.0373(2) 0.0430(2) 0.00015(18) 0.00784(18) -0.01447(16)
Br3 0.0449(3) 0.0587(4) 0.0298(3) 0.0074(3) 0.0008(3) 0.0065(3)
Br4 0.0421(9) 0.0359(8) 0.0309(7) -0.0083(5) -0.0047(7) -0.0197(7)
C1 0.0180(15) 0.0250(16) 0.0192(14) 0.0056(14) -0.0037(12) -0.0086(13)
C2 0.0124(14) 0.0272(17) 0.0178(15) 0.0014(13) -0.0033(12) -0.0058(12)
C3 0.0163(15) 0.0263(16) 0.0175(14) 0.0037(13) 0.0013(12) -0.0033(12)
C4 0.0130(14) 0.0277(16) 0.0200(14) 0.0039(13) -0.0003(12) -0.0008(12)
C5 0.0199(16) 0.0312(18) 0.0217(15) 0.0002(14) 0.0028(13) 0.0060(13)
C6 0.0159(15) 0.0184(16) 0.0263(16) 0.0029(13) 0.0027(13) 0.0066(11)
C7 0.0213(16) 0.0196(15) 0.0176(14) -0.0001(12) 0.0017(13) 0.0030(12)
C8 0.0176(15) 0.0285(17) 0.0192(14) -0.0031(14) -0.0012(12) 0.0038(12)
C9 0.0168(15) 0.0237(16) 0.0211(14) 0.0003(13) -0.0007(13) -0.0012(12)
C10 0.0150(15) 0.0248(16) 0.0213(15) -0.0020(14) -0.0005(12) -0.0052(12)
C11 0.0162(15) 0.0296(17) 0.0160(14) 0.0032(13) -0.0027(13) -0.0020(12)
C12 0.0303(17) 0.0230(17) 0.0257(16) 0.0066(14) -0.0060(14) -0.0042(13)
C13 0.0220(16) 0.0239(17) 0.0253(16) -0.0009(14) 0.0045(14) -0.0015(12)
C14 0.0222(16) 0.0182(15) 0.0215(15) -0.0012(12) 0.0038(13) 0.0005(11)
C15 0.0331(18) 0.0257(17) 0.0210(15) -0.0031(14) 0.0040(14) -0.0036(14)
C16 0.0228(17) 0.0286(17) 0.0169(14) 0.0057(13) -0.0019(13) -0.0078(13)
C17 0.0196(15) 0.039(2) 0.0183(15) 0.0052(15) 0.0023(13) -0.0084(14)
C18 0.0154(15) 0.0368(19) 0.0201(15) -0.0023(15) -0.0009(13) -0.0030(13)
C19 0.0187(14) 0.0236(15) 0.0264(15) 0.0016(14) -0.0043(14) 0.0032(12)
C20 0.0305(18) 0.038(2) 0.0201(15) 0.0040(15) -0.0035(14) 0.0053(15)
C21 0.0320(18) 0.0327(19) 0.0214(16) 0.0102(14) 0.0014(15) 0.0040(14)
C22 0.0219(16) 0.0239(16) 0.0249(15) 0.0031(14) 0.0036(14) -0.0035(12)
C23 0.0265(18) 0.0355(19) 0.0339(18) 0.0015(16) -0.0044(15) -0.0008(14)
C24 0.0317(18) 0.0253(17) 0.0314(17) -0.0037(15) 0.0035(15) 0.0068(14)
C25 0.0235(17) 0.040(2) 0.0254(16) 0.0056(16) -0.0037(15) 0.0044(15)
C26 0.035(2) 0.052(2) 0.0145(14) -0.0007(16) 0.0085(15) -0.0036(17)
C1S 0.028(2) 0.074(3) 0.078(3) -0.036(3) 0.003(2) -0.005(2)
C2S 0.042(2) 0.044(2) 0.047(2) -0.009(2) 0.0050(19) 0.0016(18)
O1 0.0306(13) 0.0238(12) 0.0324(12) 0.0106(10) 0.0037(11) 0.0010(9)
O2 0.0238(11) 0.0238(11) 0.0195(10) 0.0049(9) 0.0053(9) 0.0008(9)
O3 0.0245(12) 0.0427(14) 0.0254(11) 0.0000(10) 0.0081(11) 0.0002(11)
O12 0.0156(10) 0.0304(12) 0.0172(10) -0.0006(9) -0.0011(8) -0.0036(9)
O1S 0.0232(12) 0.0473(16) 0.0399(14) -0.0169(12) 0.0012(11) 0.0060(10)
O2S 0.0354(14) 0.0525(16) 0.0210(11) -0.0084(11) 0.0080(10) -0.0069(12)

loop_
_atom_type_symbol
_atom_type_description
_atom_type_scat_dispersion_real
_atom_type_scat_dispersion_imag
_atom_type_scat_source
C C 0.0181 0.0091 'International Tables Vol C Tables 4.2.6.8 and 6.1.1.4'
H H 0.0000 0.0000 'International Tables Vol C Tables 4.2.6.8 and 6.1.1.4'
O O 0.0492 0.0322 'International Tables Vol C Tables 4.2.6.8 and 6.1.1.4'
Br Br -0.6763 1.2805 'International Tables Vol C Tables 4.2.6.8 and 6.1.1.4'

loop_
_geom_angle_atom_site_label_1
_geom_angle_atom_site_label_2
_geom_angle_atom_site_label_3
_geom_angle
O1 C1 O2 123.5(3)
O1 C1 C2 126.7(3)
O2 C1 C2 109.7(3)
C16 C2 C3 118.1(3)
C16 C2 C1 121.5(3)
C3 C2 C1 120.2(3)
C4 C3 C2 122.8(3)
C4 C3 H3 118.6
C2 C3 H3 118.6
C3 C4 C18 117.2(3)
C3 C4 C5 122.4(3)
C18 C4 C5 120.4(3)
C4 C5 C6 117.1(3)
C4 C5 H5A 108.0
C6 C5 H5A 108.0
C4 C5 H5B 108.0
C6 C5 H5B 108.0
H5A C5 H5B 107.3
C19 C6 C5 120.4(3)
C19 C6 C7 123.3(3)
C5 C6 C7 116.0(3)
C22 C7 C6 107.5(2)
C22 C7 C24 111.8(3)
C6 C7 C24 107.9(3)
C22 C7 C8 110.4(3)
C6 C7 C8 112.7(3)
C24 C7 C8 106.7(3)
C9 C8 C7 117.8(2)
C9 C8 H8A 107.9
C7 C8 H8A 107.9
C9 C8 H8B 107.9
C7 C8 H8B 107.9
H8A C8 H8B 107.2
C10 C9 C8 114.0(3)
C10 C9 H9A 108.7
C8 C9 H9A 108.7
C10 C9 H9B 108.7
C8 C9 H9B 108.7
H9A C9 H9B 107.6
C9 C10 C11 115.7(3)
C9 C10 Br1 108.7(2)
C11 C10 Br1 109.12(19)
C9 C10 H10 107.7
C11 C10 H10 107.7
Br1 C10 H10 107.7
O12 C11 C25 109.5(2)
O12 C11 C12 108.4(2)
C25 C11 C12 107.2(3)
O12 C11 C10 110.5(2)
C25 C11 C10 112.2(3)
C12 C11 C10 108.9(2)
C13 C12 C11 117.7(3)
C13 C12 H12A 107.9
C11 C12 H12A 107.9
C13 C12 H12B 107.9
C11 C12 H12B 107.9
H12A C12 H12B 107.2
C14 C13 C12 111.8(3)
C14 C13 H13A 109.3
C12 C13 H13A 109.3
C14 C13 H13B 109.3
C12 C13 H13B 109.3
H13A C13 H13B 107.9
O2 C14 C13 106.5(2)
O2 C14 C15 106.4(2)
C13 C14 C15 115.7(3)
O2 C14 H14 109.4
C13 C14 H14 109.4
C15 C14 H14 109.4
C27B C15 C14 119.9(7)
C27B C15 C27A 102.2(8)
C14 C15 C27A 109.9(4)
C27B C15 C26 106.9(7)
C14 C15 C26 111.4(3)
C27A C15 C26 105.3(4)
C27B C15 Br4 95.1(7)
C14 C15 Br4 110.5(2)
C27A C15 Br4 8.4(3)
C26 C15 Br4 112.1(2)
C27B C15 Br3 12.1(7)
C14 C15 Br3 108.2(2)
C27A C15 Br3 110.7(3)
C26 C15 Br3 111.4(2)
Br4 C15 Br3 102.98(16)
C17 C16 C2 120.7(3)
C17 C16 H16 119.6
C2 C16 H16 119.6
C16 C17 C18 119.7(3)
C16 C17 H17 120.1
C18 C17 H17 120.1
O3 C18 C17 122.9(3)
O3 C18 C4 115.7(3)
C17 C18 C4 121.4(3)
C6 C19 C20 123.2(3)
C6 C19 C23 124.0(3)
C20 C19 C23 112.8(3)
C19 C20 C21 112.5(3)
C19 C20 H20A 109.1
C21 C20 H20A 109.1
C19 C20 H20B 109.1
C21 C20 H20B 109.1
H20A C20 H20B 107.8
C22 C21 C20 105.9(3)
C22 C21 H21A 110.6
C20 C21 H21A 110.6
C22 C21 H21B 110.6
C20 C21 H21B 110.6
H21A C21 H21B 108.7
C21 C22 C7 113.0(3)
C21 C22 Br2 109.7(2)
C7 C22 Br2 112.0(2)
C21 C22 H22 107.3
C7 C22 H22 107.3
Br2 C22 H22 107.3
C19 C23 H23A 109.5
C19 C23 H23B 109.5
H23A C23 H23B 109.5
C19 C23 H23C 109.5
H23A C23 H23C 109.5
H23B C23 H23C 109.5
C7 C24 H24A 109.5
C7 C24 H24B 109.5
H24A C24 H24B 109.5
C7 C24 H24C 109.5
H24A C24 H24C 109.5
H24B C24 H24C 109.5
C11 C25 H25A 109.5
C11 C25 H25B 109.5
H25A C25 H25B 109.5
C11 C25 H25C 109.5
H25A C25 H25C 109.5
H25B C25 H25C 109.5
C15 C26 H26A 109.5
C15 C26 H26B 109.5
H26A C26 H26B 109.5
C15 C26 H26C 109.5
H26A C26 H26C 109.5
H26B C26 H26C 109.5
C15 C27A H27A 109.5
C15 C27A H27B 109.5
C15 C27A H27C 109.5
C15 C27B H27D 109.5
C15 C27B H27E 109.4
H27D C27B H27E 109.5
C15 C27B H27F 109.5
H27D C27B H27F 109.5
H27E C27B H27F 109.5
O1S C1S H1S1 109.5
O1S C1S H1S2 109.5
H1S1 C1S H1S2 109.5
O1S C1S H1S3 109.5
H1S1 C1S H1S3 109.5
H1S2 C1S H1S3 109.5
O2S C2S H2S1 109.5
O2S C2S H2S2 109.5
H2S1 C2S H2S2 109.5
O2S C2S H2S3 109.5
H2S1 C2S H2S3 109.5
H2S2 C2S H2S3 109.5
C1 O2 C14 121.3(2)
C18 O3 H3A 109.5
C11 O12 H12 109.5
C1S O1S H1S 109.5
C2S O2S H2S 109.5

loop_
_geom_bond_atom_site_label_1
_geom_bond_atom_site_label_2
_geom_bond_distance
Br1 C10 1.983(3)
Br2 C22 1.985(3)
Br3 C15 1.950(4)
Br4 C15 1.949(4)
C1 O1 1.208(4)
C1 O2 1.352(4)
C1 C2 1.472(5)
C2 C16 1.394(4)
C2 C3 1.400(4)
C3 C4 1.374(4)
C3 H3 0.9500
C4 C18 1.411(4)
C4 C5 1.512(5)
C5 C6 1.522(4)
C5 H5A 0.9900
C5 H5B 0.9900
C6 C19 1.337(5)
C6 C7 1.543(4)
C7 C22 1.536(4)
C7 C24 1.544(4)
C7 C8 1.548(4)
C8 C9 1.535(4)
C8 H8A 0.9900
C8 H8B 0.9900
C9 C10 1.518(4)
C9 H9A 0.9900
C9 H9B 0.9900
C10 C11 1.553(4)
C10 H10 1.0000
C11 O12 1.429(4)
C11 C25 1.528(4)
C11 C12 1.547(4)
C12 C13 1.529(4)
C12 H12A 0.9900
C12 H12B 0.9900
C13 C14 1.520(4)
C13 H13A 0.9900
C13 H13B 0.9900
C14 O2 1.447(4)
C14 C15 1.536(4)
C14 H14 1.0000
C15 C27B 1.480(9)
C15 C27A 1.581(6)
C15 C26 1.585(5)
C16 C17 1.382(5)
C16 H16 0.9500
C17 C18 1.384(5)
C17 H17 0.9500
C18 O3 1.362(4)
C19 C20 1.512(5)
C19 C23 1.519(4)
C20 C21 1.523(5)
C20 H20A 0.9900
C20 H20B 0.9900
C21 C22 1.519(5)
C21 H21A 0.9900
C21 H21B 0.9900
C22 H22 1.0000
C23 H23A 0.9800
C23 H23B 0.9800
C23 H23C 0.9800
C24 H24A 0.9800
C24 H24B 0.9800
C24 H24C 0.9800
C25 H25A 0.9800
C25 H25B 0.9800
C25 H25C 0.9800
C26 H26A 0.9800
C26 H26B 0.9800
C26 H26C 0.9800
C27A H27A 0.9800
C27A H27B 0.9800
C27A H27C 0.9800
C27B H27D 0.9800
C27B H27E 0.9800
C27B H27F 0.9800
C1S O1S 1.405(5)
C1S H1S1 0.9800
C1S H1S2 0.9800
C1S H1S3 0.9800
C2S O2S 1.416(5)
C2S H2S1 0.9800
C2S H2S2 0.9800
C2S H2S3 0.9800
O3 H3A 0.8400
O12 H12 0.8400
O1S H1S 0.8400
O2S H2S 0.8400

loop_
_geom_hbond_atom_site_label_D
_geom_hbond_atom_site_label_H
_geom_hbond_atom_site_label_A
_geom_hbond_distance_DH
_geom_hbond_distance_HA
_geom_hbond_distance_DA
_geom_hbond_angle_DHA
_geom_hbond_site_symmetry_A
O3 H3A O2S 0.84 1.81 2.632(3) 167.0 .
O12 H12 O1S 0.84 1.88 2.707(3) 167.7 4_456
O1S H1S O1 0.84 2.05 2.861(3) 162.0 2_565
O2S H2S O12 0.84 1.94 2.752(3) 161.8 2_554

loop_
_geom_torsion_atom_site_label_1
_geom_torsion_atom_site_label_2
_geom_torsion_atom_site_label_3
_geom_torsion_atom_site_label_4
_geom_torsion
O1 C1 C2 C16 2.8(5)
O2 C1 C2 C16 -179.3(3)
O1 C1 C2 C3 -172.5(3)
O2 C1 C2 C3 5.4(4)
C16 C2 C3 C4 -2.4(4)
C1 C2 C3 C4 173.1(3)
C2 C3 C4 C18 1.4(4)
C2 C3 C4 C5 -178.1(3)
C3 C4 C5 C6 0.7(4)
C18 C4 C5 C6 -178.8(3)
C4 C5 C6 C19 -79.2(4)
C4 C5 C6 C7 107.5(3)
C19 C6 C7 C22 13.5(4)
C5 C6 C7 C22 -173.4(3)
C19 C6 C7 C24 -107.2(3)
C5 C6 C7 C24 65.9(3)
C19 C6 C7 C8 135.3(3)
C5 C6 C7 C8 -51.6(3)
C22 C7 C8 C9 40.2(4)
C6 C7 C8 C9 -80.0(3)
C24 C7 C8 C9 161.8(3)
C7 C8 C9 C10 173.1(3)
C8 C9 C10 C11 177.3(3)
C8 C9 C10 Br1 54.1(3)
C9 C10 C11 O12 -53.9(3)
Br1 C10 C11 O12 69.0(3)
C9 C10 C11 C25 -176.4(3)
Br1 C10 C11 C25 -53.5(3)
C9 C10 C11 C12 65.0(3)
Br1 C10 C11 C12 -172.0(2)
O12 C11 C12 C13 27.0(4)
C25 C11 C12 C13 145.1(3)
C10 C11 C12 C13 -93.3(3)
C11 C12 C13 C14 164.9(3)
C12 C13 C14 O2 -62.4(3)
C12 C13 C14 C15 179.6(3)
O2 C14 C15 C27B -50.7(8)
C13 C14 C15 C27B 67.3(9)
O2 C14 C15 C27A 67.1(4)
C13 C14 C15 C27A -174.8(4)
O2 C14 C15 C26 -176.6(3)
C13 C14 C15 C26 -58.5(4)
O2 C14 C15 Br4 58.2(3)
C13 C14 C15 Br4 176.2(2)
O2 C14 C15 Br3 -53.8(3)
C13 C14 C15 Br3 64.2(3)
C3 C2 C16 C17 1.4(4)
C1 C2 C16 C17 -174.0(3)
C2 C16 C17 C18 0.6(5)
C16 C17 C18 O3 179.1(3)
C16 C17 C18 C4 -1.7(5)
C3 C4 C18 O3 -180.0(3)
C5 C4 C18 O3 -0.5(4)
C3 C4 C18 C17 0.8(4)
C5 C4 C18 C17 -179.7(3)
C5 C6 C19 C20 -170.0(3)
C7 C6 C19 C20 2.8(5)
C5 C6 C19 C23 10.0(5)
C7 C6 C19 C23 -177.2(3)
C6 C19 C20 C21 15.8(4)
C23 C19 C20 C21 -164.2(3)
C19 C20 C21 C22 -48.3(4)
C20 C21 C22 C7 68.8(3)
C20 C21 C22 Br2 -165.5(2)
C6 C7 C22 C21 -50.0(3)
C24 C7 C22 C21 68.3(4)
C8 C7 C22 C21 -173.2(3)
C6 C7 C22 Br2 -174.49(19)
C24 C7 C22 Br2 -56.3(3)
C8 C7 C22 Br2 62.3(3)
O1 C1 O2 C14 18.7(4)
C2 C1 O2 C14 -159.3(2)
C13 C14 O2 C1 105.6(3)
C15 C14 O2 C1 -130.5(3)
